data_7160488
loop_
_publ_author_name
'Gao, Ying'
'Peng, Ju-Yin'
'Zhang, Yu-Na'
'Zhao, Xiao-Liang'
'Zhao, Yu-Long'

_publ_section_title
;
 A copper-catalyzed tandem cyclization reaction of <i>N</i>-acyl enamines
 and electron-deficient alkynes: direct synthesis of alkynyl substituted
 pyridines.
;
_journal_issue 18
_journal_name_full 'Organic &amp; biomolecular chemistry'
_journal_page_first 4441
_journal_page_last 4445
_journal_paper_doi 10.1039/d5ob00390c
_journal_volume 23
_journal_year 2025
_chemical_formula_moiety 'C21 N2 O4'
_chemical_formula_sum 'C21 N2 O4'
_chemical_formula_weight 344.23
_space_group_crystal_system triclinic
_space_group_IT_number 2
_space_group_name_Hall '-P 1'
_space_group_name_H-M_alt 'P -1'
_atom_sites_solution_primary dual
_audit_creation_date 2021-12-03
_audit_creation_method
;
Olex2 1.2
(compiled 2018.05.29 svn.r3508 for OlexSys, GUI svn.r5506)
;
_audit_update_record
;
2025-03-04 deposited with the CCDC.	2025-04-04 downloaded from the CCDC.
;
_cell_angle_alpha 96.900(10)
_cell_angle_beta 104.419(11)
_cell_angle_gamma 106.168(10)
_cell_formula_units_Z 2
_cell_length_a 8.6618(18)
_cell_length_b 9.7333(19)
_cell_length_c 12.207(3)
_cell_measurement_reflns_used 7181
_cell_measurement_temperature 278(2)
_cell_measurement_theta_max 25.127
_cell_measurement_theta_min 1.628
_cell_volume 937.2(4)
_computing_cell_refinement 'SAINT+ Ver. 2016.5-0 (Bruker-AXS, 2016)'
_computing_data_collection 'APEX3 Ver. 2016.5-0 (Bruker-AXS, 2016)'
_computing_data_reduction 'SAINT+ Ver. 2016.5-0 (Bruker-AXS, 2016)'
_computing_molecular_graphics 'OLEX2 (Dolomanov et al., 2009)'
_computing_publication_material 'OLEX2 (Dolomanov et al., 2009)'
_computing_structure_refinement 'XL (Sheldrick, 2015b)'
_computing_structure_solution 'XT (Sheldrick, 2015a)'
_diffrn_ambient_temperature 278.4
_diffrn_detector 'charge-coupled device (CCD) area detector'
_diffrn_detector_area_resol_mean 7.9
_diffrn_detector_type 'Bruker APEX II'
_diffrn_measured_fraction_theta_full 0.994
_diffrn_measured_fraction_theta_max 0.994
_diffrn_measurement_device 'three-circle diffractometer'
_diffrn_measurement_device_type 'Bruker APEX II Quazar'
_diffrn_measurement_method '0.5\% \w and 0.5\% \f scans'
_diffrn_radiation_collimation 'focusing mirrors'
_diffrn_radiation_detector 'Bruker APEX II'
_diffrn_radiation_monochromator 'mirror optics'
_diffrn_radiation_probe x-ray
_diffrn_radiation_type CuK\a
_diffrn_radiation_wavelength 1.54178
_diffrn_reflns_av_R_equivalents 0.0398
_diffrn_reflns_av_unetI/netI 0.0310
_diffrn_reflns_Laue_measured_fraction_full 0.994
_diffrn_reflns_Laue_measured_fraction_max 0.994
_diffrn_reflns_limit_h_max 10
_diffrn_reflns_limit_h_min -10
_diffrn_reflns_limit_k_max 11
_diffrn_reflns_limit_k_min -11
_diffrn_reflns_limit_l_max 14
_diffrn_reflns_limit_l_min -14
_diffrn_reflns_number 15872
_diffrn_reflns_point_group_measured_fraction_full 0.994
_diffrn_reflns_point_group_measured_fraction_max 0.994
_diffrn_reflns_theta_full 63.886
_diffrn_reflns_theta_max 63.886
_diffrn_reflns_theta_min 4.832
_diffrn_source 'microfocus sealed X-ray tube'
_diffrn_source_type 'Incoatec I\ms'
_exptl_absorpt_coefficient_mu 0.736
_exptl_absorpt_correction_T_max 0.87
_exptl_absorpt_correction_T_min 0.86
_exptl_absorpt_correction_type multi-scan
_exptl_absorpt_process_details
;
SADABS-2016/2 (Krause et al., 2015) was used for absorption correction.
;
_exptl_crystal_colour 'clear light yellow'
_exptl_crystal_colour_lustre clear
_exptl_crystal_colour_modifier light
_exptl_crystal_colour_primary yellow
_exptl_crystal_density_diffrn 1.220
_exptl_crystal_density_method 'not measured'
_exptl_crystal_description block
_exptl_crystal_F_000 344
_exptl_crystal_size_max 0.24
_exptl_crystal_size_mid 0.22
_exptl_crystal_size_min 0.2
_refine_diff_density_max 0.597
_refine_diff_density_min -0.694
_refine_diff_density_rms 0.231
_refine_ls_extinction_method none
_refine_ls_goodness_of_fit_ref 1.026
_refine_ls_hydrogen_treatment undef
_refine_ls_matrix_type full
_refine_ls_number_parameters 244
_refine_ls_number_reflns 3082
_refine_ls_number_restraints 0
_refine_ls_restrained_S_all 1.026
_refine_ls_R_factor_all 0.1056
_refine_ls_R_factor_gt 0.0916
_refine_ls_shift/su_max 0.000
_refine_ls_shift/su_mean 0.000
_refine_ls_structure_factor_coef Fsqd
_refine_ls_weighting_details 'w=1/[\s^2^(Fo^2^)+(0.2000P)^2^+0.5000P] where P=(Fo^2^+2Fc^2^)/3'
_refine_ls_weighting_scheme calc
_refine_ls_wR_factor_gt 0.2639
_refine_ls_wR_factor_ref 0.2858
_reflns_Friedel_coverage 0.000
_reflns_number_gt 2380
_reflns_number_total 3082
_reflns_threshold_expression 'I > 2\s(I)'
_cod_data_source_file d5ob00390c2.cif
_cod_data_source_block 1
_cod_depositor_comments 'Adding full bibliography for 7160488.cif.'
_cod_original_cell_volume 937.2(3)
_cod_database_code 7160488
_shelx_shelxl_version_number 2016/4
_shelx_space_group_comment
;
The symmetry employed for this shelxl refinement is uniquely defined
by the following loop, which should always be used as a source of
symmetry information in preference to the above space-group names.
They are only intended as comments.
;
_shelx_estimated_absorpt_t_max 0.867
_shelx_estimated_absorpt_t_min 0.843
_olex2_refinement_description
;
;
_olex2_submission_special_instructions 'No special instructions were received'

loop_
_space_group_symop_operation_xyz
'x, y, z'
'-x, -y, -z'

loop_
_atom_site_label
_atom_site_type_symbol
_atom_site_fract_x
_atom_site_fract_y
_atom_site_fract_z
_atom_site_U_iso_or_equiv
_atom_site_adp_type
_atom_site_occupancy
_atom_site_site_symmetry_order
_atom_site_calc_flag
_atom_site_refinement_flags_posn
_atom_site_refinement_flags_adp
_atom_site_refinement_flags_occupancy
_atom_site_disorder_assembly
_atom_site_disorder_group
O001 O 0.5766(3) 0.9721(2) 0.76407(19) 0.0609(7) Uani 1 1 d . . . . .
N002 N 0.5037(3) 0.6841(2) 0.3755(2) 0.0398(6) Uani 1 1 d . . . . .
O003 O 0.9927(3) 1.3298(3) 0.7853(2) 0.0752(8) Uani 1 1 d . . . . .
O004 O 0.3797(4) 0.7645(3) 0.7518(2) 0.0806(10) Uani 1 1 d . . . . .
O005 O 1.0166(4) 1.3411(3) 0.6080(3) 0.0805(9) Uani 1 1 d . . . . .
C006 C 0.3895(3) 0.6060(3) 0.4218(2) 0.0372(7) Uani 1 1 d . . . . .
C007 C 0.6097(3) 0.8750(3) 0.5458(2) 0.0372(7) Uani 1 1 d . . . . .
C008 C 0.2741(3) 0.4630(3) 0.3505(2) 0.0385(7) Uani 1 1 d . . . . .
C009 C 0.4934(4) 0.7938(3) 0.5941(2) 0.0398(7) Uani 1 1 d . . . . .
C00A C 0.3833(4) 0.6582(3) 0.5313(3) 0.0417(7) Uani 1 1 d . . . . .
C00B C 0.6102(3) 0.8130(3) 0.4352(2) 0.0393(7) Uani 1 1 d . . . . .
C00C C 0.7289(3) 1.0163(3) 0.6004(3) 0.0413(7) Uani 1 1 d . . . . .
C00D C 0.0617(4) 0.1919(3) 0.2163(3) 0.0466(8) Uani 1 1 d . . . . .
C00E C 0.8320(4) 1.1351(3) 0.6369(3) 0.0474(8) Uani 1 1 d . . . . .
C00F C 0.9569(4) 1.2782(3) 0.6732(3) 0.0481(8) Uani 1 1 d . . . . .
N00G N -0.1371(4) -0.0607(3) 0.0967(3) 0.0760(10) Uani 1 1 d . . . . .
C00H C 0.2884(4) 0.4137(3) 0.2424(3) 0.0518(8) Uani 1 1 d . . . . .
C00I C 0.4763(4) 0.8399(3) 0.7119(3) 0.0463(8) Uani 1 1 d . . . . .
C00J C 0.1514(4) 0.3758(3) 0.3894(3) 0.0489(8) Uani 1 1 d . . . . .
C00K C 0.1831(4) 0.2784(4) 0.1753(3) 0.0564(9) Uani 1 1 d . . . . .
C00L C 0.0456(4) 0.2405(3) 0.3231(3) 0.0515(8) Uani 1 1 d . . . . .
C00M C 0.7354(4) 0.8926(4) 0.3786(3) 0.0579(9) Uani 1 1 d . . . . .
C00N C -0.0479(4) 0.0506(4) 0.1491(3) 0.0574(9) Uani 1 1 d . . . . .
C00O C 0.5690(5) 1.0246(4) 0.8799(3) 0.0695(11) Uani 1 1 d . . . . .
C00P C 1.2876(6) 1.4543(5) 0.8807(6) 0.1113(19) Uani 1 1 d . . . . .
C00Q C 1.1222(6) 1.4724(4) 0.8346(4) 0.0897(14) Uani 1 1 d . . . . .
C00R C 0.6871(8) 1.1793(5) 0.9194(4) 0.1019(18) Uani 1 1 d . . . . .

loop_
_atom_site_aniso_label
_atom_site_aniso_U_11
_atom_site_aniso_U_22
_atom_site_aniso_U_33
_atom_site_aniso_U_23
_atom_site_aniso_U_13
_atom_site_aniso_U_12
O001 0.0716(16) 0.0484(13) 0.0456(13) -0.0099(10) 0.0233(11) -0.0043(11)
N002 0.0383(13) 0.0327(12) 0.0434(13) 0.0024(10) 0.0129(11) 0.0052(10)
O003 0.0763(17) 0.0455(14) 0.0670(16) -0.0060(11) 0.0038(13) -0.0149(12)
O004 0.094(2) 0.0640(16) 0.0638(16) -0.0095(12) 0.0447(15) -0.0150(14)
O005 0.0844(19) 0.0622(16) 0.0898(19) 0.0150(14) 0.0464(16) -0.0025(14)
C006 0.0351(15) 0.0319(14) 0.0403(15) 0.0045(11) 0.0085(12) 0.0078(12)
C007 0.0333(15) 0.0310(14) 0.0421(15) 0.0039(11) 0.0049(11) 0.0094(12)
C008 0.0363(15) 0.0331(14) 0.0410(15) 0.0050(12) 0.0081(12) 0.0072(12)
C009 0.0377(15) 0.0347(15) 0.0410(15) 0.0031(12) 0.0078(12) 0.0077(12)
C00A 0.0397(16) 0.0341(15) 0.0437(15) 0.0023(12) 0.0090(13) 0.0053(12)
C00B 0.0357(15) 0.0323(14) 0.0454(15) 0.0051(11) 0.0106(12) 0.0066(12)
C00C 0.0364(15) 0.0309(15) 0.0483(16) 0.0009(12) 0.0075(13) 0.0056(13)
C00D 0.0441(17) 0.0310(15) 0.0496(17) 0.0002(12) 0.0001(13) 0.0040(13)
C00E 0.0413(17) 0.0403(17) 0.0515(17) 0.0011(13) 0.0095(14) 0.0060(14)
C00F 0.0397(16) 0.0313(15) 0.063(2) 0.0003(14) 0.0102(15) 0.0039(13)
N00G 0.081(2) 0.0444(17) 0.070(2) -0.0096(15) 0.0057(17) -0.0069(16)
C00H 0.0529(19) 0.0400(17) 0.0497(18) -0.0040(13) 0.0160(15) -0.0001(14)
C00I 0.0461(17) 0.0410(16) 0.0431(16) -0.0006(13) 0.0121(14) 0.0052(14)
C00J 0.0489(18) 0.0356(15) 0.0508(17) 0.0013(13) 0.0151(14) -0.0012(13)
C00K 0.058(2) 0.0454(18) 0.0481(18) -0.0083(14) 0.0133(15) -0.0019(15)
C00L 0.0490(18) 0.0362(16) 0.0566(19) 0.0033(14) 0.0125(15) -0.0005(14)
C00M 0.058(2) 0.0437(17) 0.066(2) 0.0034(15) 0.0317(17) -0.0018(15)
C00N 0.056(2) 0.0403(18) 0.0574(19) 0.0007(15) 0.0045(16) 0.0024(16)
C00O 0.090(3) 0.060(2) 0.0426(18) -0.0139(15) 0.0238(18) 0.005(2)
C00P 0.070(3) 0.061(3) 0.154(5) 0.007(3) -0.018(3) -0.002(2)
C00Q 0.075(3) 0.046(2) 0.103(3) -0.015(2) -0.005(2) -0.010(2)
C00R 0.143(5) 0.057(3) 0.070(3) -0.023(2) 0.034(3) -0.009(3)

loop_
_atom_type_symbol
_atom_type_description
_atom_type_scat_dispersion_real
_atom_type_scat_dispersion_imag
_atom_type_scat_source
C C 0.0181 0.0091 'International Tables Vol C Tables 4.2.6.8 and 6.1.1.4'
N N 0.0311 0.0180 'International Tables Vol C Tables 4.2.6.8 and 6.1.1.4'
O O 0.0492 0.0322 'International Tables Vol C Tables 4.2.6.8 and 6.1.1.4'

loop_
_geom_angle_atom_site_label_1
_geom_angle_atom_site_label_2
_geom_angle_atom_site_label_3
_geom_angle
_geom_angle_site_symmetry_1
_geom_angle_site_symmetry_3
_geom_angle_publ_flag
C00I O001 C00O 116.1(3) . . ?
C00B N002 C006 119.4(2) . . ?
C00F O003 C00Q 117.5(3) . . ?
N002 C006 C008 116.7(2) . . ?
N002 C006 C00A 121.1(3) . . ?
C00A C006 C008 122.2(3) . . ?
C009 C007 C00B 117.7(2) . . ?
C009 C007 C00C 124.8(3) . . ?
C00B C007 C00C 117.5(3) . . ?
C00H C008 C006 120.0(3) . . ?
C00J C008 C006 121.1(3) . . ?
C00J C008 C00H 118.9(3) . . ?
C007 C009 C00I 125.4(3) . . ?
C00A C009 C007 119.0(3) . . ?
C00A C009 C00I 115.6(3) . . ?
C009 C00A C006 119.8(3) . . ?
N002 C00B C007 122.9(3) . . ?
N002 C00B C00M 116.3(3) . . ?
C007 C00B C00M 120.8(3) . . ?
C00E C00C C007 174.1(3) . . ?
C00K C00D C00N 120.7(3) . . ?
C00L C00D C00K 120.1(3) . . ?
C00L C00D C00N 119.2(3) . . ?
C00C C00E C00F 176.3(3) . . ?
O003 C00F C00E 111.8(3) . . ?
O005 C00F O003 125.4(3) . . ?
O005 C00F C00E 122.8(3) . . ?
C00K C00H C008 120.7(3) . . ?
O001 C00I C009 112.7(3) . . ?
O004 C00I O001 124.0(3) . . ?
O004 C00I C009 123.3(3) . . ?
C008 C00J C00L 120.8(3) . . ?
C00H C00K C00D 119.5(3) . . ?
C00D C00L C00J 119.9(3) . . ?
N00G C00N C00D 178.6(4) . . ?
O001 C00O C00R 106.5(3) . . ?
O003 C00Q C00P 110.4(4) . . ?

loop_
_geom_bond_atom_site_label_1
_geom_bond_atom_site_label_2
_geom_bond_distance
_geom_bond_site_symmetry_2
_geom_bond_publ_flag
O001 C00I 1.312(4) . ?
O001 C00O 1.469(4) . ?
N002 C006 1.355(4) . ?
N002 C00B 1.326(3) . ?
O003 C00F 1.326(4) . ?
O003 C00Q 1.464(4) . ?
O004 C00I 1.193(4) . ?
O005 C00F 1.192(4) . ?
C006 C008 1.482(4) . ?
C006 C00A 1.392(4) . ?
C007 C009 1.396(4) . ?
C007 C00B 1.413(4) . ?
C007 C00C 1.432(4) . ?
C008 C00H 1.396(4) . ?
C008 C00J 1.386(4) . ?
C009 C00A 1.389(4) . ?
C009 C00I 1.510(4) . ?
C00B C00M 1.512(4) . ?
C00C C00E 1.198(4) . ?
C00D C00K 1.392(5) . ?
C00D C00L 1.387(5) . ?
C00D C00N 1.441(4) . ?
C00E C00F 1.443(4) . ?
N00G C00N 1.141(4) . ?
C00H C00K 1.391(4) . ?
C00J C00L 1.389(4) . ?
C00O C00R 1.507(5) . ?
C00P C00Q 1.471(7) . ?
